data_1547054
loop_
_publ_author_name
'Li, Zhengning'
'Lam, Shuk Mei'
'Ip, Ignatius'
'Wong, Wing-Tak'
'Chiu, Pauline'

_publ_section_title
;
 Rearrangements of \a-Diazo-\b-hydroxyketones for the Synthesis of
 Bicyclo[m.n.1]alkanones.
;
_journal_issue 17
_journal_name_full 'Organic letters'
_journal_page_first 4464
_journal_page_last 4467
_journal_paper_doi 10.1021/acs.orglett.7b01963
_journal_volume 19
_journal_year 2017
_chemical_absolute_configuration unk
_chemical_formula_moiety 'C11 H16 N2 O2'
_chemical_formula_sum 'C11 H16 N2 O2'
_chemical_formula_weight 208.26
_chemical_name_systematic
; 
 ? 
;
_space_group_IT_number 29
_symmetry_cell_setting orthorhombic
_symmetry_Int_Tables_number 29
_symmetry_space_group_name_Hall 'P 2c -2ac'
_symmetry_space_group_name_H-M 'P c a 21'
_atom_sites_solution_hydrogens geom
_atom_sites_solution_primary direct
_atom_sites_solution_secondary difmap
_audit_creation_method SHELXL-97
_cell_angle_alpha 90.00
_cell_angle_beta 90.00
_cell_angle_gamma 90.00
_cell_formula_units_Z 8
_cell_length_a 24.608(7)
_cell_length_b 7.147(2)
_cell_length_c 12.285(4)
_cell_measurement_reflns_used 14676
_cell_measurement_temperature 296(2)
_cell_measurement_theta_max 27.48
_cell_measurement_theta_min 1.96
_cell_volume 2160.6(11)
_computing_cell_refinement 'SAINT v7.34A (Bruker AXS Inc., 2006)'
_computing_data_collection 'SMART (Bruker AXS Inc., 1998)'
_computing_data_reduction 'SAINT & CrystalStructure (Rigaku/MSC and Rigaku Corporation, 2006)'
_computing_molecular_graphics 'ORTEP-II (Johnson, 1976)'
_computing_publication_material SHELXL97
_computing_structure_refinement 'SHELXL97 (Sheldrick, 2008)'
_computing_structure_solution 'SHELXS97 (Sheldrick, 2008)'
_diffrn_ambient_temperature 296(2)
_diffrn_measured_fraction_theta_full 0.994
_diffrn_measured_fraction_theta_max 0.994
_diffrn_measurement_device_type 'Bruker SAMRT 1000 CCD'
_diffrn_measurement_method '\w and \f scans'
_diffrn_radiation_monochromator graphite
_diffrn_radiation_source 'fine-focus sealed tube'
_diffrn_radiation_type MoK\a
_diffrn_radiation_wavelength 0.71073
_diffrn_reflns_av_R_equivalents 0.0609
_diffrn_reflns_av_sigmaI/netI 0.0749
_diffrn_reflns_limit_h_max 30
_diffrn_reflns_limit_h_min -31
_diffrn_reflns_limit_k_max 9
_diffrn_reflns_limit_k_min -9
_diffrn_reflns_limit_l_max 15
_diffrn_reflns_limit_l_min -15
_diffrn_reflns_number 13847
_diffrn_reflns_theta_full 27.48
_diffrn_reflns_theta_max 27.48
_diffrn_reflns_theta_min 2.34
_diffrn_standards_number 0
_exptl_absorpt_coefficient_mu 0.089
_exptl_absorpt_correction_T_max 0.9894
_exptl_absorpt_correction_T_min 0.9678
_exptl_absorpt_correction_type multi-scan
_exptl_absorpt_process_details 'SADABS (Sheldrick, 1996)'
_exptl_crystal_colour yellow
_exptl_crystal_density_diffrn 1.280
_exptl_crystal_density_method 'not measured'
_exptl_crystal_description block
_exptl_crystal_F_000 896
_exptl_crystal_size_max 0.37
_exptl_crystal_size_mid 0.21
_exptl_crystal_size_min 0.12
_refine_diff_density_max 0.332
_refine_diff_density_min -0.241
_refine_diff_density_rms 0.067
_refine_ls_extinction_method none
_refine_ls_goodness_of_fit_ref 1.016
_refine_ls_hydrogen_treatment constr
_refine_ls_matrix_type full
_refine_ls_number_parameters 272
_refine_ls_number_reflns 4627
_refine_ls_number_restraints 1
_refine_ls_restrained_S_all 1.016
_refine_ls_R_factor_all 0.1098
_refine_ls_R_factor_gt 0.0668
_refine_ls_shift/su_max 0.004
_refine_ls_shift/su_mean 0.000
_refine_ls_structure_factor_coef Fsqd
_refine_ls_weighting_details 'calc w=1/[\s^2^(Fo^2^)+(0.0985P)^2^] where P=(Fo^2^+2Fc^2^)/3'
_refine_ls_weighting_scheme calc
_refine_ls_wR_factor_gt 0.1537
_refine_ls_wR_factor_ref 0.1753
_reflns_number_gt 2974
_reflns_number_total 4627
_reflns_threshold_expression I>2\s(I)
_cod_data_source_file ol7b01963_si_003.cif
_cod_data_source_block wt2007w-shelxl
_cod_database_code 1547054

loop_
_symmetry_equiv_pos_as_xyz
'x, y, z'
'-x+1/2, y, z+1/2'
'x+1/2, -y, z'
'-x, -y, z+1/2'

loop_
_atom_site_label
_atom_site_type_symbol
_atom_site_fract_x
_atom_site_fract_y
_atom_site_fract_z
_atom_site_U_iso_or_equiv
_atom_site_adp_type
_atom_site_occupancy
_atom_site_symmetry_multiplicity
_atom_site_calc_flag
_atom_site_refinement_flags
O1 O 0.09259(15) 0.5561(4) 0.3280(2) 0.0856(9) Uani 1 1 d .
O1B O 0.13053(12) 0.0914(4) 0.2036(2) 0.0746(7) Uani 1 1 d .
O2 O 0.16801(8) 0.3353(3) 0.0339(2) 0.0571(6) Uani 1 1 d .
H2A H 0.1559 0.2706 0.0869 0.069 Uiso 1 1 d .
O2B O 0.07891(8) 0.3129(3) 0.51806(19) 0.0576(6) Uani 1 1 d .
H2B H 0.0637 0.3569 0.4609 0.069 Uiso 1 1 d .
N1 N 0.17752(13) 0.6410(4) 0.2085(3) 0.0641(7) Uani 1 1 d .
N1B N 0.05786(12) 0.0079(4) 0.3496(2) 0.0572(7) Uani 1 1 d .
N2 N 0.21325(16) 0.7023(6) 0.2534(3) 0.0966(12) Uani 1 1 d .
N2B N 0.02042(14) -0.0529(5) 0.3141(3) 0.0886(11) Uani 1 1 d .
C1 C 0.13506(13) 0.5714(4) 0.1584(3) 0.0491(7) Uani 1 1 d .
C1B C 0.10440(12) 0.0814(4) 0.3852(2) 0.0467(7) Uani 1 1 d .
C2 C 0.09008(15) 0.5324(4) 0.2287(3) 0.0582(8) Uani 1 1 d .
C2B C 0.14182(14) 0.1203(4) 0.3003(3) 0.0543(8) Uani 1 1 d .
C3 C 0.03957(15) 0.4657(6) 0.1745(3) 0.0690(10) Uani 1 1 d .
H3A H 0.0138 0.5684 0.1725 0.083 Uiso 1 1 calc R
H3B H 0.0238 0.3675 0.2189 0.083 Uiso 1 1 calc R
C3B C 0.19561(14) 0.1956(5) 0.3354(3) 0.0653(10) Uani 1 1 d .
H3C H 0.2067 0.2912 0.2840 0.078 Uiso 1 1 calc R
H3D H 0.2221 0.0953 0.3316 0.078 Uiso 1 1 calc R
C4 C 0.04637(12) 0.3918(5) 0.0602(3) 0.0594(9) Uani 1 1 d .
H4A H 0.0109 0.3859 0.0258 0.071 Uiso 1 1 calc R
H4B H 0.0604 0.2652 0.0641 0.071 Uiso 1 1 calc R
C4B C 0.19723(13) 0.2788(5) 0.4490(3) 0.0587(8) Uani 1 1 d .
H4C H 0.1802 0.4012 0.4473 0.070 Uiso 1 1 calc R
H4D H 0.2349 0.2958 0.4703 0.070 Uiso 1 1 calc R
C5 C 0.08437(11) 0.5091(4) -0.0118(2) 0.0452(7) Uani 1 1 d .
C5B C 0.16835(11) 0.1575(4) 0.5359(3) 0.0465(7) Uani 1 1 d .
C6 C 0.06232(13) 0.7104(5) -0.0231(3) 0.0569(8) Uani 1 1 d .
H6A H 0.0276 0.7064 -0.0606 0.068 Uiso 1 1 calc R
H6B H 0.0561 0.7616 0.0489 0.068 Uiso 1 1 calc R
C6B C 0.19459(12) -0.0374(4) 0.5428(3) 0.0551(8) Uani 1 1 d .
H6C H 0.1963 -0.0904 0.4702 0.066 Uiso 1 1 calc R
H6D H 0.2316 -0.0239 0.5691 0.066 Uiso 1 1 calc R
C7 C 0.10056(15) 0.8405(5) -0.0852(3) 0.0618(9) Uani 1 1 d .
H7A H 0.1032 0.7990 -0.1602 0.074 Uiso 1 1 calc R
H7B H 0.0856 0.9661 -0.0853 0.074 Uiso 1 1 calc R
C7B C 0.16450(14) -0.1728(5) 0.6166(3) 0.0636(9) Uani 1 1 d .
H7C H 0.1662 -0.1281 0.6911 0.076 Uiso 1 1 calc R
H7D H 0.1820 -0.2943 0.6137 0.076 Uiso 1 1 calc R
C8 C 0.15613(14) 0.8440(5) -0.0356(3) 0.0589(8) Uani 1 1 d .
H8A H 0.1543 0.9036 0.0353 0.071 Uiso 1 1 calc R
H8B H 0.1802 0.9175 -0.0812 0.071 Uiso 1 1 calc R
C8B C 0.10526(14) -0.1922(5) 0.5824(3) 0.0625(9) Uani 1 1 d .
H8C H 0.1033 -0.2509 0.5113 0.075 Uiso 1 1 calc R
H8D H 0.0863 -0.2717 0.6339 0.075 Uiso 1 1 calc R
C9 C 0.17936(13) 0.6458(5) -0.0228(3) 0.0535(8) Uani 1 1 d .
H9A H 0.1862 0.5938 -0.0945 0.064 Uiso 1 1 calc R
H9B H 0.2139 0.6530 0.0151 0.064 Uiso 1 1 calc R
C9B C 0.07805(11) -0.0025(5) 0.5781(3) 0.0544(8) Uani 1 1 d .
H9C H 0.0764 0.0485 0.6512 0.065 Uiso 1 1 calc R
H9D H 0.0410 -0.0182 0.5526 0.065 Uiso 1 1 calc R
C10 C 0.14129(11) 0.5144(4) 0.0398(2) 0.0422(6) Uani 1 1 d .
C10B C 0.10716(11) 0.1377(4) 0.5041(2) 0.0429(6) Uani 1 1 d .
C11 C 0.08632(18) 0.4175(5) -0.1247(3) 0.0679(10) Uani 1 1 d .
H11A H 0.0505 0.4160 -0.1556 0.081 Uiso 1 1 calc R
H11B H 0.0995 0.2915 -0.1180 0.081 Uiso 1 1 calc R
H11C H 0.1102 0.4875 -0.1711 0.081 Uiso 1 1 calc R
C11B C 0.17371(16) 0.2572(6) 0.6446(3) 0.0706(10) Uani 1 1 d .
H11D H 0.1558 0.1854 0.7000 0.085 Uiso 1 1 calc R
H11E H 0.1573 0.3787 0.6397 0.085 Uiso 1 1 calc R
H11F H 0.2115 0.2703 0.6627 0.085 Uiso 1 1 calc R

loop_
_atom_site_aniso_label
_atom_site_aniso_U_11
_atom_site_aniso_U_22
_atom_site_aniso_U_33
_atom_site_aniso_U_23
_atom_site_aniso_U_13
_atom_site_aniso_U_12
O1 0.152(3) 0.0603(17) 0.0445(14) 0.0029(11) 0.0177(15) 0.0242(17)
O1B 0.121(2) 0.0553(15) 0.0474(14) 0.0035(11) 0.0097(14) 0.0078(13)
O2 0.0672(12) 0.0360(11) 0.0682(14) 0.0070(10) 0.0191(11) 0.0164(9)
O2B 0.0620(12) 0.0471(12) 0.0637(14) -0.0044(10) 0.0025(10) 0.0181(10)
N1 0.0893(19) 0.0430(16) 0.0600(17) 0.0040(14) -0.0196(16) -0.0024(14)
N1B 0.0696(17) 0.0442(15) 0.0578(16) -0.0039(12) -0.0137(14) 0.0010(13)
N2 0.123(3) 0.075(2) 0.093(3) 0.001(2) -0.043(2) -0.016(2)
N2B 0.084(2) 0.082(2) 0.100(3) -0.017(2) -0.029(2) -0.0118(19)
C1 0.0651(18) 0.0340(16) 0.0481(16) -0.0003(13) -0.0044(14) 0.0046(13)
C1B 0.0556(16) 0.0377(16) 0.0468(16) -0.0004(12) -0.0032(13) -0.0007(13)
C2 0.092(2) 0.0360(16) 0.0468(19) 0.0047(13) 0.0116(17) 0.0172(16)
C2B 0.079(2) 0.0300(15) 0.054(2) 0.0054(14) 0.0096(16) 0.0102(13)
C3 0.072(2) 0.059(2) 0.076(3) 0.0185(18) 0.0303(19) 0.0076(17)
C3B 0.0682(19) 0.055(2) 0.072(2) 0.0175(17) 0.0259(18) 0.0080(17)
C4 0.0542(16) 0.0519(19) 0.072(2) 0.0146(16) 0.0047(16) -0.0076(14)
C4B 0.0536(17) 0.0422(18) 0.080(2) 0.0082(16) 0.0021(16) -0.0045(13)
C5 0.0510(16) 0.0357(15) 0.0490(16) 0.0038(12) 0.0029(13) -0.0034(12)
C5B 0.0506(14) 0.0369(15) 0.0520(17) -0.0007(13) -0.0028(13) 0.0003(12)
C6 0.0542(16) 0.0486(18) 0.068(2) 0.0137(16) 0.0016(15) 0.0090(14)
C6B 0.0560(16) 0.0442(17) 0.065(2) 0.0065(15) 0.0011(15) 0.0098(13)
C7 0.078(2) 0.0417(18) 0.066(2) 0.0138(15) 0.0023(17) 0.0032(16)
C7B 0.085(2) 0.0433(19) 0.063(2) 0.0151(16) -0.0005(18) 0.0074(16)
C8 0.078(2) 0.0355(17) 0.063(2) 0.0069(14) 0.0066(17) -0.0094(15)
C8B 0.092(2) 0.0436(18) 0.0520(19) 0.0108(15) 0.0027(17) -0.0096(17)
C9 0.0541(16) 0.0418(16) 0.065(2) 0.0063(14) 0.0059(15) -0.0016(13)
C9B 0.0543(16) 0.059(2) 0.0500(17) 0.0024(14) 0.0067(13) -0.0076(15)
C10 0.0492(14) 0.0285(13) 0.0489(16) -0.0001(12) 0.0069(13) 0.0049(11)
C10B 0.0493(15) 0.0318(14) 0.0477(15) -0.0016(11) 0.0008(12) 0.0023(11)
C11 0.093(3) 0.054(2) 0.057(2) -0.0020(15) -0.0041(18) -0.0151(18)
C11B 0.087(3) 0.058(2) 0.066(2) -0.0104(18) -0.0224(19) -0.0026(18)

loop_
_atom_type_symbol
_atom_type_description
_atom_type_scat_dispersion_real
_atom_type_scat_dispersion_imag
_atom_type_scat_source
C C 0.0033 0.0016 'International Tables Vol C Tables 4.2.6.8 and 6.1.1.4'
H H 0.0000 0.0000 'International Tables Vol C Tables 4.2.6.8 and 6.1.1.4'
O O 0.0106 0.0060 'International Tables Vol C Tables 4.2.6.8 and 6.1.1.4'
N N 0.0061 0.0033 'International Tables Vol C Tables 4.2.6.8 and 6.1.1.4'

loop_
_geom_angle_atom_site_label_1
_geom_angle_atom_site_label_2
_geom_angle_atom_site_label_3
_geom_angle
C10 O2 H2A 106.5
C10B O2B H2B 115.6
N2 N1 C1 178.4(4)
N2B N1B C1B 176.0(4)
N1 C1 C2 114.0(3)
N1 C1 C10 118.1(3)
C2 C1 C10 127.1(3)
N1B C1B C2B 113.2(3)
N1B C1B C10B 117.3(3)
C2B C1B C10B 128.8(3)
O1 C2 C1 122.1(4)
O1 C2 C3 121.9(4)
C1 C2 C3 116.0(3)
O1B C2B C1B 121.8(3)
O1B C2B C3B 122.5(3)
C1B C2B C3B 115.7(3)
C2 C3 C4 115.9(3)
C2 C3 H3A 108.3
C4 C3 H3A 108.3
C2 C3 H3B 108.3
C4 C3 H3B 108.3
H3A C3 H3B 107.4
C2B C3B C4B 115.5(3)
C2B C3B H3C 108.4
C4B C3B H3C 108.4
C2B C3B H3D 108.4
C4B C3B H3D 108.4
H3C C3B H3D 107.5
C3 C4 C5 114.3(3)
C3 C4 H4A 108.7
C5 C4 H4A 108.7
C3 C4 H4B 108.7
C5 C4 H4B 108.7
H4A C4 H4B 107.6
C3B C4B C5B 113.7(3)
C3B C4B H4C 108.8
C5B C4B H4C 108.8
C3B C4B H4D 108.8
C5B C4B H4D 108.8
H4C C4B H4D 107.7
C11 C5 C4 107.8(3)
C11 C5 C10 110.7(3)
C4 C5 C10 109.3(2)
C11 C5 C6 109.1(3)
C4 C5 C6 110.3(2)
C10 C5 C6 109.5(2)
C11B C5B C6B 109.9(3)
C11B C5B C4B 107.7(3)
C6B C5B C4B 110.7(2)
C11B C5B C10B 110.2(3)
C6B C5B C10B 109.7(2)
C4B C5B C10B 108.7(2)
C7 C6 C5 113.3(3)
C7 C6 H6A 108.9
C5 C6 H6A 108.9
C7 C6 H6B 108.9
C5 C6 H6B 108.9
H6A C6 H6B 107.7
C7B C6B C5B 113.9(3)
C7B C6B H6C 108.8
C5B C6B H6C 108.8
C7B C6B H6D 108.8
C5B C6B H6D 108.8
H6C C6B H6D 107.7
C8 C7 C6 111.7(3)
C8 C7 H7A 109.3
C6 C7 H7A 109.3
C8 C7 H7B 109.3
C6 C7 H7B 109.3
H7A C7 H7B 107.9
C6B C7B C8B 111.1(3)
C6B C7B H7C 109.4
C8B C7B H7C 109.4
C6B C7B H7D 109.4
C8B C7B H7D 109.4
H7C C7B H7D 108.0
C7 C8 C9 111.5(3)
C7 C8 H8A 109.3
C9 C8 H8A 109.3
C7 C8 H8B 109.3
C9 C8 H8B 109.3
H8A C8 H8B 108.0
C9B C8B C7B 110.6(3)
C9B C8B H8C 109.5
C7B C8B H8C 109.5
C9B C8B H8D 109.5
C7B C8B H8D 109.5
H8C C8B H8D 108.1
C10 C9 C8 112.9(3)
C10 C9 H9A 109.0
C8 C9 H9A 109.0
C10 C9 H9B 109.0
C8 C9 H9B 109.0
H9A C9 H9B 107.8
C8B C9B C10B 113.6(2)
C8B C9B H9C 108.9
C10B C9B H9C 108.8
C8B C9B H9D 108.8
C10B C9B H9D 108.8
H9C C9B H9D 107.7
O2 C10 C1 109.4(2)
O2 C10 C9 103.9(2)
C1 C10 C9 112.2(3)
O2 C10 C5 111.9(2)
C1 C10 C5 108.0(2)
C9 C10 C5 111.4(2)
O2B C10B C1B 108.9(2)
O2B C10B C9B 105.8(2)
C1B C10B C9B 112.2(2)
O2B C10B C5B 110.9(2)
C1B C10B C5B 107.9(2)
C9B C10B C5B 111.2(2)
C5 C11 H11A 109.5
C5 C11 H11B 109.5
H11A C11 H11B 109.5
C5 C11 H11C 109.5
H11A C11 H11C 109.5
H11B C11 H11C 109.5
C5B C11B H11D 109.5
C5B C11B H11E 109.5
H11D C11B H11E 109.5
C5B C11B H11F 109.5
H11D C11B H11F 109.5
H11E C11B H11F 109.5

loop_
_geom_bond_atom_site_label_1
_geom_bond_atom_site_label_2
_geom_bond_distance
O1 C2 1.232(4)
O1B C2B 1.238(4)
O2 C10 1.441(3)
O2 H2A 0.8526
O2B C10B 1.442(3)
O2B H2B 0.8557
N1 N2 1.126(4)
N1 C1 1.311(4)
N1B N2B 1.108(4)
N1B C1B 1.334(4)
C1 C2 1.431(5)
C1 C10 1.522(4)
C1B C2B 1.419(5)
C1B C10B 1.516(4)
C2 C3 1.489(6)
C2B C3B 1.493(5)
C3 C4 1.509(5)
C3 H3A 0.9700
C3 H3B 0.9700
C3B C4B 1.517(5)
C3B H3C 0.9700
C3B H3D 0.9700
C4 C5 1.536(4)
C4 H4A 0.9700
C4 H4B 0.9700
C4B C5B 1.548(5)
C4B H4C 0.9700
C4B H4D 0.9700
C5 C11 1.534(5)
C5 C10 1.538(4)
C5 C6 1.544(4)
C5B C11B 1.519(5)
C5B C6B 1.538(4)
C5B C10B 1.562(4)
C6 C7 1.527(5)
C6 H6A 0.9700
C6 H6B 0.9700
C6B C7B 1.519(5)
C6B H6C 0.9700
C6B H6D 0.9700
C7 C8 1.498(5)
C7 H7A 0.9700
C7 H7B 0.9700
C7B C8B 1.523(5)
C7B H7C 0.9700
C7B H7D 0.9700
C8 C9 1.535(5)
C8 H8A 0.9700
C8 H8B 0.9700
C8B C9B 1.513(5)
C8B H8C 0.9700
C8B H8D 0.9700
C9 C10 1.533(4)
C9 H9A 0.9700
C9 H9B 0.9700
C9B C10B 1.532(4)
C9B H9C 0.9700
C9B H9D 0.9700
C11 H11A 0.9600
C11 H11B 0.9600
C11 H11C 0.9600
C11B H11D 0.9600
C11B H11E 0.9600
C11B H11F 0.9600

loop_
_geom_hbond_atom_site_label_D
_geom_hbond_atom_site_label_H
_geom_hbond_atom_site_label_A
_geom_hbond_distance_DH
_geom_hbond_distance_HA
_geom_hbond_distance_DA
_geom_hbond_angle_DHA
_geom_hbond_site_symmetry_A
O2 H2A O1B 0.85 2.02 2.870(4) 174 .
O2B H2B O1 0.86 2.28 2.930(4) 133 .
C4B H4D O2 0.97 2.53 3.500(4) 178 2_555
C8 H8A O1B 0.97 2.53 3.487(5) 167 1_565
C11 H11B O2 0.96 2.53 2.861(5) 100 .
C11B H11E O2B 0.96 2.49 2.832(4) 101 .
